data_1536696
loop_
_publ_author_name
'Ellern, Arkady'
'Boatz, Jerry A.'
'Christe, Karl O.'
'Drews, Thomas'
'Seppelt, Konrad'

_publ_section_title
;
 The crystal structures of ClF~3~O, BrF~3~O and [NO]^+^[BrF~4~O]^-^
;
_journal_coden_ASTM ZAACAB
_journal_name_full
;
 Zeitschrift f\"ur anorganische und allgemeine Chemie
;
_journal_page_first 1991
_journal_page_last 1999
_journal_volume 628
_journal_year 2002
_chemical_formula_sum 'Br F4 N O2'
_chemical_name_systematic '(N O) (Br F4 O)'
_space_group_IT_number 62
_symmetry_space_group_name_Hall '-P 2ac 2n'
_symmetry_space_group_name_H-M 'P n m a'
_cell_angle_alpha 90
_cell_angle_beta 90
_cell_angle_gamma 90
_cell_formula_units_Z 4
_cell_length_a 5.7700(12)
_cell_length_b 5.7900(12)
_cell_length_c 13.710(3)
_cell_volume 458.028
_cod_data_source_file Ellern_ZAACAB_2002_604.cif
_cod_data_source_block Br1F4N1O2
_cod_depositor_comments
;
 Updating the bibliography, correcting the atomic coordinates and adding
 proper isotropic displacement parameter values after consulting the
 original publication.

 Antanas Vaitkus,
 2018-07-13
;
_cod_original_cell_volume 458.0278
_cod_original_formula_sum 'Br1 F4 N1 O2'
_cod_database_code 1536696

loop_
_symmetry_equiv_pos_as_xyz
x,y,z
-x+1/2,-y,z+1/2
x+1/2,-y+1/2,-z+1/2
-x,y+1/2,-z
-x,-y,-z
x-1/2,y,-z-1/2
-x-1/2,y-1/2,z-1/2
x,-y-1/2,z

loop_
_atom_site_label
_atom_site_type_symbol
_atom_site_fract_x
_atom_site_fract_y
_atom_site_fract_z
_atom_site_occupancy
_atom_site_U_iso_or_equiv
Br1 Br+5 0.6679(1) 0.25 0.3539(1) 1 0.017(1)
F1 F-1 0.5357(3) 0.0175(4) 0.2719(2) 1 0.032(1)
F2 F-1 0.8227(4) 0.0306(6) 0.4267(2) 1 0.043(1)
O1 O-2 0.4502(7) 0.25 0.4232(3) 1 0.034(1)
O2 O-2 0.2581(17) -0.25 0.3879(4) 1 0.068(2)
N2 N+3 0.0783(17) -0.25 0.3606(6) 1 0.091(4)
